data_4125318
loop_
_publ_author_name
'Hu, Lin'
'Wu, Yongwei'
'Li, Zhe'
'Deng, Li'

_publ_section_title
;
 Catalytic Asymmetric Synthesis of Chiral \g-Amino Ketones via Umpolung
 Reactions of Imines
;
_journal_name_full 'Journal of the American Chemical Society'
_journal_paper_doi 10.1021/jacs.6b09754
_journal_year 2016
_chemical_absolute_configuration ad
_chemical_formula_moiety 'C17 H23 N1 O3'
_chemical_formula_sum 'C17 H23 N O3'
_chemical_formula_weight 289.37
_space_group_IT_number 19
_symmetry_cell_setting orthorhombic
_symmetry_space_group_name_Hall 'P 2ac 2ab'
_symmetry_space_group_name_H-M 'P 21 21 21'
_atom_sites_solution_hydrogens difmap
_atom_sites_solution_primary direct
_audit_creation_date 2015-08-28
_audit_creation_method CRYSTALS_ver_14.61_build_00000
_cell_angle_alpha 90
_cell_angle_beta 90
_cell_angle_gamma 90
_cell_formula_units_Z 4
_cell_length_a 5.2842(2)
_cell_length_b 10.4412(3)
_cell_length_c 28.9439(9)
_cell_measurement_reflns_used 9943
_cell_measurement_temperature 100
_cell_measurement_theta_max 66
_cell_measurement_theta_min 5
_cell_volume 1596.93(9)
_computing_cell_refinement 'Apex2 (Bruker AXS, 2006)'
_computing_data_collection 'Apex2 (Bruker AXS, 2006)'
_computing_data_reduction 'Apex2 (Bruker AXS, 2006)'
_computing_molecular_graphics 'CAMERON (Watkin et al., 1996)'
_computing_publication_material 'CRYSTALS (Betteridge et al., 2003)'
_computing_structure_refinement 'CRYSTALS (Betteridge et al., 2003)'
_computing_structure_solution 'SHELXS 86 (Sheldrick, 1986)'
_diffrn_ambient_temperature 100
_diffrn_measured_fraction_theta_full 0.981
_diffrn_measured_fraction_theta_max 0.981
_diffrn_measurement_device Area
_diffrn_measurement_device_type 'Bruker Kappa Apex2'
_diffrn_measurement_method '\f & \w scans'
_diffrn_radiation_monochromator graphite
_diffrn_radiation_type 'Cu K\a'
_diffrn_radiation_wavelength 1.54180
_diffrn_reflns_av_R_equivalents 0.062
_diffrn_reflns_limit_h_max 5
_diffrn_reflns_limit_h_min -6
_diffrn_reflns_limit_k_max 12
_diffrn_reflns_limit_k_min -12
_diffrn_reflns_limit_l_max 33
_diffrn_reflns_limit_l_min -31
_diffrn_reflns_number 34041
_diffrn_reflns_theta_full 66.645
_diffrn_reflns_theta_max 66.646
_diffrn_reflns_theta_min 3.054
_diffrn_standards_number 0
_exptl_absorpt_coefficient_mu 0.658
_exptl_absorpt_correction_T_max 0.96
_exptl_absorpt_correction_T_min 0.93
_exptl_absorpt_correction_type multi-scan
_exptl_absorpt_process_details 'SADABS (Siemens, 1996)'
_exptl_crystal_colour colorless
_exptl_crystal_density_diffrn 1.204
_exptl_crystal_density_method 'not measured'
_exptl_crystal_description 'needle fragment'
_exptl_crystal_F_000 624
_exptl_crystal_size_max 0.177
_exptl_crystal_size_mid 0.118
_exptl_crystal_size_min 0.057
_refine_diff_density_max 0.37
_refine_diff_density_min -0.24
_refine_ls_abs_structure_details 'Flack (1983), 1118 Friedel-pairs'
_refine_ls_abs_structure_Flack -0.3(3)
_refine_ls_extinction_coef 33(4)
_refine_ls_extinction_method 'Larson (1970), Equation 22'
_refine_ls_goodness_of_fit_ref 0.9795
_refine_ls_hydrogen_treatment mixed
_refine_ls_matrix_type full
_refine_ls_number_parameters 195
_refine_ls_number_reflns 2777
_refine_ls_number_restraints 0
_refine_ls_R_factor_all 0.0471
_refine_ls_R_factor_gt 0.0373
_refine_ls_shift/su_max 0.0011928
_refine_ls_shift/su_mean 0.0001926
_refine_ls_structure_factor_coef Fsqd
_refine_ls_weighting_details
;
 Method= Modified Sheldrick 
 w=1/[\s^2^(F^2^) + ( 0.02P)^2^ + 1.05P] 
 ,where P=(max(Fo^2^,0) + 2Fc^2^)/3 
;
_refine_ls_weighting_scheme calc
_refine_ls_wR_factor_all 0.0817
_refine_ls_wR_factor_gt 0.0767
_refine_ls_wR_factor_ref 0.0817
_reflns_limit_h_max 6
_reflns_limit_h_min -6
_reflns_limit_k_max 12
_reflns_limit_k_min 0
_reflns_limit_l_max 33
_reflns_limit_l_min 0
_reflns_number_gt 2381
_reflns_number_total 2777
_reflns_threshold_expression I>2.0\s(I)
_oxford_diffrn_Wilson_B_factor 1.68
_oxford_diffrn_Wilson_scale 22.54
_oxford_refine_ls_r_factor_ref 0.0471
_oxford_refine_ls_scale 0.22203(18)
_oxford_reflns_number_all 2777
_oxford_reflns_threshold_expression_ref I>-10.0\s(I)
_oxford_structure_analysis_title 'zsl in P2(1)2(1)2(1)'
_cod_data_source_file ja6b09754_si_004.cif
_cod_data_source_block lhu_06_90_01
_cod_original_sg_symbol_H-M 'P 21 21 21 '
_cod_original_formula_sum 'C17 H23 N1 O3'
_cod_database_code 4125318

loop_
_symmetry_equiv_pos_as_xyz
x,y,z
x+1/2,-y+1/2,-z
-x,y+1/2,-z+1/2
-x+1/2,-y,z+1/2

loop_
_atom_site_label
_atom_site_type_symbol
_atom_site_fract_x
_atom_site_fract_y
_atom_site_fract_z
_atom_site_U_iso_or_equiv
_atom_site_occupancy
_atom_site_adp_type
_atom_site_refinement_flags_posn
_atom_site_refinement_flags_occupancy
_atom_site_disorder_assembly
_atom_site_disorder_group
O1 O -0.1942(3) 0.68107(14) 0.48920(5) 0.0268 1.0000 Uani . . . .
O2 O 0.6699(2) 0.49068(17) 0.68206(5) 0.0254 1.0000 Uani . . . .
O3 O 0.3847(3) 0.5049(2) 0.74072(4) 0.0360 1.0000 Uani . . . .
N1 N 0.2474(3) 0.50145(19) 0.66883(5) 0.0197 1.0000 Uani . . . .
C1 C 0.2787(4) 0.35557(19) 0.60106(6) 0.0177 1.0000 Uani . . . .
C2 C 0.0899(4) 0.26786(19) 0.61275(7) 0.0204 1.0000 Uani . . . .
C3 C 0.0892(4) 0.1460(2) 0.59386(7) 0.0236 1.0000 Uani . . . .
C4 C 0.2777(4) 0.1091(2) 0.56309(7) 0.0250 1.0000 Uani . . . .
C5 C 0.4657(4) 0.1955(2) 0.55140(7) 0.0268 1.0000 Uani . . . .
C6 C 0.4654(4) 0.3176(2) 0.57021(7) 0.0239 1.0000 Uani . . . .
C7 C 0.2674(4) 0.4923(2) 0.61859(6) 0.0173 1.0000 Uani . . . .
C8 C 0.0456(4) 0.56259(19) 0.59619(6) 0.0171 1.0000 Uani . . . .
C9 C 0.0269(4) 0.70713(19) 0.60632(7) 0.0214 1.0000 Uani . . . .
C10 C -0.1526(4) 0.7566(2) 0.56875(7) 0.0219 1.0000 Uani . . . .
C11 C -0.1096(4) 0.6680(2) 0.52789(7) 0.0200 1.0000 Uani . . . .
C12 C 0.0523(4) 0.55697(18) 0.54336(6) 0.0183 1.0000 Uani . . . .
C13 C 0.4540(4) 0.4981(2) 0.69611(6) 0.0189 1.0000 Uani . . . .
C14 C 0.5762(4) 0.5197(3) 0.77775(7) 0.0367 1.0000 Uani . . . .
C15 C 0.4151(9) 0.4994(7) 0.82129(16) 0.0366(16) 0.520(11) Uiso . P 1 2
C16 C 0.7388(6) 0.4017(3) 0.78094(10) 0.0520 1.0000 Uani . . . .
C17 C 0.7341(5) 0.6386(2) 0.76990(9) 0.0432 1.0000 Uani . . . .
C115 C 0.4092(10) 0.5704(7) 0.81889(17) 0.0314(17) 0.480(11) Uiso . P 1 1
H11 H 0.104(4) 0.503(2) 0.6790(7) 0.023(6) 1.0000 Uiso . . . .
H21 H -0.0398 0.2933 0.6330 0.0239 1.0000 Uiso R . . .
H31 H -0.0419 0.0889 0.6013 0.0285 1.0000 Uiso R . . .
H41 H 0.2736 0.0256 0.5508 0.0298 1.0000 Uiso R . . .
H51 H 0.5975 0.1717 0.5305 0.0325 1.0000 Uiso R . . .
H61 H 0.5945 0.3742 0.5620 0.0280 1.0000 Uiso R . . .
H71 H 0.4234 0.5350 0.6092 0.0189 1.0000 Uiso R . . .
H81 H -0.1074 0.5209 0.6071 0.0200 1.0000 Uiso R . . .
H91 H -0.0338 0.7231 0.6376 0.0243 1.0000 Uiso R . . .
H92 H 0.1921 0.7457 0.6029 0.0252 1.0000 Uiso R . . .
H101 H -0.3306 0.7460 0.5789 0.0263 1.0000 Uiso R . . .
H102 H -0.1239 0.8446 0.5603 0.0257 1.0000 Uiso R . . .
H121 H -0.0069 0.4744 0.5305 0.0226 1.0000 Uiso R . . .
H122 H 0.2252 0.5722 0.5318 0.0212 1.0000 Uiso R . . .
H151 H 0.2778 0.5623 0.8213 0.0499 0.520(11) Uiso R P 1 2
H152 H 0.3516 0.4134 0.8207 0.0484 0.520(11) Uiso R P 1 2
H153 H 0.5224 0.5090 0.8489 0.0505 0.520(11) Uiso R P 1 2
H161 H 0.8402 0.3940 0.7531 0.0771 1.0000 Uiso R . . .
H162 H 0.6324 0.3276 0.7837 0.0774 1.0000 Uiso R . . .
H163 H 0.8470 0.4069 0.8082 0.0763 1.0000 Uiso R . . .
H171 H 0.6256 0.7091 0.7659 0.0650 1.0000 Uiso R . . .
H172 H 0.8415 0.6278 0.7423 0.0641 1.0000 Uiso R . . .
H173 H 0.8406 0.6522 0.7972 0.0635 1.0000 Uiso R . . .
H1151 H 0.3332 0.6485 0.8107 0.0446 0.480(11) Uiso R P 1 1
H1152 H 0.5163 0.5863 0.8459 0.0463 0.480(11) Uiso R P 1 1
H1153 H 0.2810 0.5068 0.8256 0.0459 0.480(11) Uiso R P 1 1

loop_
_atom_site_aniso_label
_atom_site_aniso_U_11
_atom_site_aniso_U_22
_atom_site_aniso_U_33
_atom_site_aniso_U_23
_atom_site_aniso_U_13
_atom_site_aniso_U_12
O1 0.0326(9) 0.0262(8) 0.0216(8) -0.0003(6) -0.0075(7) 0.0038(7)
O2 0.0162(7) 0.0436(9) 0.0163(7) -0.0018(7) 0.0005(5) 0.0017(8)
O3 0.0149(7) 0.0820(13) 0.0111(7) -0.0064(8) -0.0018(6) -0.0014(9)
N1 0.0115(8) 0.0341(10) 0.0134(8) -0.0022(8) 0.0010(7) 0.0006(9)
C1 0.0153(10) 0.0268(11) 0.0109(9) 0.0012(8) -0.0028(8) 0.0033(9)
C2 0.0212(11) 0.0251(12) 0.0150(10) 0.0032(8) 0.0001(9) 0.0047(9)
C3 0.0270(12) 0.0236(11) 0.0204(11) 0.0036(9) -0.0007(9) -0.0006(10)
C4 0.0311(12) 0.0239(11) 0.0200(12) -0.0036(8) -0.0078(10) 0.0059(9)
C5 0.0223(12) 0.0363(13) 0.0219(11) -0.0092(9) 0.0002(9) 0.0052(10)
C6 0.0168(10) 0.0351(12) 0.0197(11) -0.0055(9) 0.0001(8) -0.0041(10)
C7 0.0160(9) 0.0243(10) 0.0115(9) -0.0010(8) 0.0008(7) -0.0021(9)
C8 0.0158(10) 0.0205(10) 0.0149(10) -0.0018(8) -0.0003(8) -0.0029(8)
C9 0.0226(11) 0.0234(11) 0.0182(11) -0.0039(8) 0.0008(9) -0.0005(9)
C10 0.0219(11) 0.0215(11) 0.0222(11) -0.0023(9) 0.0010(9) 0.0012(9)
C11 0.0190(11) 0.0204(11) 0.0207(11) -0.0003(8) -0.0004(9) -0.0030(9)
C12 0.0211(11) 0.0191(10) 0.0148(10) -0.0010(8) -0.0010(8) -0.0030(9)
C13 0.0180(10) 0.0243(10) 0.0145(9) -0.0010(9) -0.0019(8) -0.0005(10)
C14 0.0160(11) 0.081(2) 0.0129(10) -0.0056(12) -0.0042(8) -0.0035(13)
C16 0.0543(19) 0.0514(17) 0.0503(17) 0.0213(14) -0.0320(16) -0.0195(15)
C17 0.0494(17) 0.0418(15) 0.0383(15) -0.0156(12) -0.0213(13) 0.0109(14)

loop_
_atom_type_symbol
_atom_type_scat_dispersion_real
_atom_type_scat_dispersion_imag
_atom_type_scat_Cromer_Mann_a1
_atom_type_scat_Cromer_Mann_b1
_atom_type_scat_Cromer_Mann_a2
_atom_type_scat_Cromer_Mann_b2
_atom_type_scat_Cromer_Mann_a3
_atom_type_scat_Cromer_Mann_b3
_atom_type_scat_Cromer_Mann_a4
_atom_type_scat_Cromer_Mann_b4
_atom_type_scat_Cromer_Mann_c
_atom_type_scat_source
C 0.0181 0.0091 2.3100 20.8439 1.0200 10.2075 1.5886 0.5687 0.8650 51.6512 0.2156 'International Tables Vol C 4.2.6.8 and 6.1.1.4'
H 0.0000 0.0000 0.4930 10.5109 0.3229 26.1257 0.1402 3.1424 0.0408 57.7998 0.0030 'International Tables Vol C 4.2.6.8 and 6.1.1.4'
N 0.0311 0.0180 12.2126 0.0057 3.1322 9.8933 2.0125 28.9975 1.1663 0.5826 -11.5290 'International Tables Vol C 4.2.6.8 and 6.1.1.4'
O 0.0492 0.0322 3.0485 13.2771 2.2868 5.7011 1.5463 0.3239 0.8670 32.9089 0.2508 'International Tables Vol C 4.2.6.8 and 6.1.1.4'

loop_
_geom_angle_atom_site_label_1
_geom_angle_atom_site_label_2
_geom_angle_atom_site_label_3
_geom_angle
_geom_angle_publ_flag
C13 O3 C14 120.95(15) yes
C7 N1 C13 121.51(17) yes
C7 N1 H11 115.5(15) no
C13 N1 H11 122.8(15) no
C2 C1 C6 118.45(19) yes
C2 C1 C7 120.57(18) yes
C6 C1 C7 120.79(19) yes
C1 C2 C3 120.6(2) yes
C1 C2 H21 119.1 no
C3 C2 H21 120.3 no
C2 C3 C4 120.4(2) yes
C2 C3 H31 119.7 no
C4 C3 H31 119.9 no
C3 C4 C5 119.3(2) yes
C3 C4 H41 118.9 no
C5 C4 H41 121.8 no
C4 C5 C6 120.2(2) yes
C4 C5 H51 120.6 no
C6 C5 H51 119.2 no
C1 C6 C5 121.0(2) yes
C1 C6 H61 120.2 no
C5 C6 H61 118.8 no
C1 C7 N1 113.44(17) yes
C1 C7 C8 109.92(16) yes
N1 C7 C8 109.60(16) yes
C1 C7 H71 107.7 no
N1 C7 H71 108.0 no
C8 C7 H71 108.1 no
C7 C8 C9 116.06(17) yes
C7 C8 C12 112.83(17) yes
C9 C8 C12 103.24(16) yes
C7 C8 H81 106.5 no
C9 C8 H81 108.9 no
C12 C8 H81 109.1 no
C8 C9 C10 103.58(16) yes
C8 C9 H91 111.4 no
C10 C9 H91 113.4 no
C8 C9 H92 109.3 no
C10 C9 H92 110.2 no
H91 C9 H92 108.8 no
C9 C10 C11 104.74(16) yes
C9 C10 H101 109.8 no
C11 C10 H101 107.7 no
C9 C10 H102 113.8 no
C11 C10 H102 111.1 no
H101 C10 H102 109.4 no
C10 C11 O1 126.50(19) yes
C10 C11 C12 108.77(16) yes
O1 C11 C12 124.71(18) yes
C8 C12 C11 104.72(16) yes
C8 C12 H121 113.6 no
C11 C12 H121 112.3 no
C8 C12 H122 110.7 no
C11 C12 H122 107.5 no
H121 C12 H122 107.8 no
N1 C13 O3 109.92(17) yes
N1 C13 O2 124.54(17) yes
O3 C13 O2 125.54(17) yes
O3 C14 C16 110.4(2) yes
O3 C14 C17 110.7(2) yes
C16 C14 C17 111.5(2) yes
O3 C14 C115 101.5(2) yes
C16 C14 C115 123.3(3) yes
C17 C14 C115 98.4(3) yes
O3 C14 C15 101.6(2) yes
O3 C14 C16 110.4(2) yes
C15 C14 C16 98.8(3) yes
O3 C14 C17 110.7(2) yes
C15 C14 C17 122.8(3) yes
C16 C14 C17 111.5(2) yes
C14 C15 H151 108.6 no
C14 C15 H152 108.0 no
H151 C15 H152 111.6 no
C14 C15 H153 109.4 no
H151 C15 H153 111.0 no
H152 C15 H153 108.2 no
C14 C16 H161 109.3 no
C14 C16 H162 109.3 no
H161 C16 H162 109.1 no
C14 C16 H163 109.8 no
H161 C16 H163 110.6 no
H162 C16 H163 108.7 no
C14 C17 H171 109.0 no
C14 C17 H172 110.2 no
H171 C17 H172 109.9 no
C14 C17 H173 108.3 no
H171 C17 H173 109.6 no
H172 C17 H173 109.9 no
C14 C115 H1151 109.9 no
C14 C115 H1152 109.7 no
H1151 C115 H1152 107.6 no
C14 C115 H1153 108.2 no
H1151 C115 H1153 110.3 no
H1152 C115 H1153 111.2 no

loop_
_geom_bond_atom_site_label_1
_geom_bond_atom_site_label_2
_geom_bond_distance
_geom_bond_publ_flag
O1 C11 1.213(2) yes
O2 C13 1.214(2) yes
O3 C13 1.344(2) yes
O3 C14 1.482(2) yes
N1 C7 1.461(2) yes
N1 C13 1.348(2) yes
N1 H11 0.81(2) no
C1 C2 1.396(3) yes
C1 C6 1.388(3) yes
C1 C7 1.516(3) yes
C2 C3 1.385(3) yes
C2 H21 0.940 no
C3 C4 1.390(3) yes
C3 H31 0.939 no
C4 C5 1.384(3) yes
C4 H41 0.941 no
C5 C6 1.387(3) yes
C5 H51 0.956 no
C6 H61 0.934 no
C7 C8 1.527(3) yes
C7 H71 0.976 no
C8 C9 1.541(3) yes
C8 C12 1.531(3) yes
C8 H81 0.971 no
C9 C10 1.533(3) yes
C9 H91 0.974 no
C9 H92 0.966 no
C10 C11 1.519(3) yes
C10 H101 0.991 no
C10 H102 0.963 no
C11 C12 1.509(3) yes
C12 H121 0.989 no
C12 H122 0.986 no
C14 C16 1.505(4) yes
C14 C17 1.513(4) yes
C14 C115 1.574(5) yes
C14 C15 1.535(5) yes
C14 C16 1.505(4) yes
C14 C17 1.513(4) yes
C15 H151 0.979 no
C15 H152 0.958 no
C15 H153 0.984 no
C16 H161 0.971 no
C16 H162 0.960 no
C16 H163 0.975 no
C17 H171 0.941 no
C17 H172 0.985 no
C17 H173 0.981 no
C115 H1151 0.939 no
C115 H1152 0.979 no
C115 H1153 0.968 no
